data_7052644
loop_
_publ_author_name
'Mikuriya, Masahiro'
'Yoshioka, Daisuke'
'Borta, Ana'
'Luneau, Dominique'
'Matoga, Dariusz'
'Szklarzewicz, Janusz'
'Handa, Makoto'

_publ_section_title
;
 Molecule-based magnetic materials based on dinuclear ruthenium
 carboxylate and octacyanotungstate
;
_journal_issue 6
_journal_name_full 'New Journal of Chemistry'
_journal_page_first 1226
_journal_paper_doi 10.1039/c0nj00855a
_journal_volume 35
_journal_year 2011
_chemical_formula_sum 'C76 H77 N8 O8.5 P2 Ru2 W'
_chemical_formula_weight 1686.39
_chemical_name_common (PPh4)2(Ru2(piv)4W(CN)8).0.5H2O
_chemical_name_systematic
;
(PPh4)2[Ru2(piv)4W(CN)8].0.5H2O
;
_space_group_IT_number 14
_symmetry_cell_setting monoclinic
_symmetry_space_group_name_Hall '-P 2yn'
_symmetry_space_group_name_H-M 'P 1 21/n 1'
_atom_sites_solution_hydrogens geom
_atom_sites_solution_primary direct
_atom_sites_solution_secondary difmap
_audit_creation_method SHELXL-97
_cell_angle_alpha 90.00
_cell_angle_beta 93.576(16)
_cell_angle_gamma 90.00
_cell_formula_units_Z 4
_cell_length_a 13.779(11)
_cell_length_b 25.28(2)
_cell_length_c 20.913(18)
_cell_measurement_temperature 293(2)
_cell_volume 7271(10)
_computing_cell_refinement 'Bruker SMART'
_computing_data_collection 'Bruker SMART'
_computing_data_reduction 'Bruker SAINT'
_computing_molecular_graphics 'Bruker SHELXL'
_computing_publication_material 'Bruker SHELXL'
_computing_structure_refinement 'SHELXL-97 (Sheldrick, 1997)'
_computing_structure_solution 'SHELXS-97 (Sheldrick, 1990)'
_diffrn_ambient_temperature 293(2)
_diffrn_measured_fraction_theta_full 0.999
_diffrn_measured_fraction_theta_max 0.908
_diffrn_measurement_device_type 'CCD area detector'
_diffrn_measurement_method 'psi and omega scans'
_diffrn_radiation_monochromator graphite
_diffrn_radiation_source 'fine-focus sealed tube'
_diffrn_radiation_type MoK\a
_diffrn_radiation_wavelength 0.71073
_diffrn_reflns_av_R_equivalents 0.0238
_diffrn_reflns_av_sigmaI/netI 0.0399
_diffrn_reflns_limit_h_max 18
_diffrn_reflns_limit_h_min -16
_diffrn_reflns_limit_k_max 24
_diffrn_reflns_limit_k_min -33
_diffrn_reflns_limit_l_max 27
_diffrn_reflns_limit_l_min -27
_diffrn_reflns_number 44741
_diffrn_reflns_theta_full 25.00
_diffrn_reflns_theta_max 28.58
_diffrn_reflns_theta_min 1.69
_exptl_absorpt_coefficient_mu 2.094
_exptl_absorpt_correction_T_max 0.5724
_exptl_absorpt_correction_T_min 0.3664
_exptl_absorpt_correction_type empirical
_exptl_absorpt_process_details SADABS
_exptl_crystal_colour orange
_exptl_crystal_density_diffrn 1.541
_exptl_crystal_density_method 'not measured'
_exptl_crystal_description block
_exptl_crystal_F_000 3396
_exptl_crystal_size_max 0.60
_exptl_crystal_size_mid 0.40
_exptl_crystal_size_min 0.30
_refine_diff_density_max 1.122
_refine_diff_density_min -0.559
_refine_diff_density_rms 0.073
_refine_ls_extinction_method none
_refine_ls_goodness_of_fit_ref 0.935
_refine_ls_hydrogen_treatment constr
_refine_ls_matrix_type full
_refine_ls_number_parameters 883
_refine_ls_number_reflns 16877
_refine_ls_number_restraints 0
_refine_ls_restrained_S_all 0.935
_refine_ls_R_factor_all 0.0377
_refine_ls_R_factor_gt 0.0246
_refine_ls_shift/su_max 0.005
_refine_ls_shift/su_mean 0.000
_refine_ls_structure_factor_coef Fsqd
_refine_ls_weighting_details 'calc w=1/[\s^2^(Fo^2^)+(0.0231P)^2^+0.0000P] where P=(Fo^2^+2Fc^2^)/3'
_refine_ls_weighting_scheme calc
_refine_ls_wR_factor_gt 0.0503
_refine_ls_wR_factor_ref 0.0525
_reflns_number_gt 13093
_reflns_number_total 16877
_reflns_threshold_expression >2sigma(I)
_cod_data_source_file c0nj00855a.txt
_cod_data_source_block pph4rupivwc
_cod_depositor_comments
;
The following automatic conversions were performed:

'_symmetry_cell_setting' value 'Monoclinic' changed to 'monoclinic'
according to /home/saulius/struct/CIF-dictionaries/cif_core.dic
dictionary named 'cif_core.dic' version 2.4.1 from 2010-06-29.

Automatic conversion script
Id: cif_fix_values 1715 2011-07-08 13:25:40Z adriana 
;
_cod_original_sg_symbol_H-M P2(1)/n
_cod_original_formula_sum 'C76 H77 N8 O8.50 P2 Ru2 W'
_cod_database_code 7052644

loop_
_symmetry_equiv_pos_as_xyz
'x, y, z'
'-x+1/2, y+1/2, -z+1/2'
'-x, -y, -z'
'x-1/2, -y-1/2, z-1/2'

loop_
_atom_site_label
_atom_site_type_symbol
_atom_site_fract_x
_atom_site_fract_y
_atom_site_fract_z
_atom_site_U_iso_or_equiv
_atom_site_adp_type
_atom_site_occupancy
_atom_site_symmetry_multiplicity
_atom_site_calc_flag
_atom_site_refinement_flags
_atom_site_disorder_assembly
_atom_site_disorder_group
W1 W 0.831240(7) 0.240445(4) 0.643647(4) 0.02504(3) Uani 1 1 d . . .
Ru1 Ru 1.000382(14) 0.292209(8) 0.426393(9) 0.02667(5) Uani 1 1 d . . .
Ru2 Ru 1.071524(14) 0.276793(8) 0.332887(9) 0.02746(5) Uani 1 1 d . . .
P1 P 0.66831(5) -0.01709(3) 0.41440(3) 0.03433(16) Uani 1 1 d . . .
P2 P 1.34995(5) 0.43481(3) 0.56136(3) 0.03646(16) Uani 1 1 d . . .
O1 O 0.87214(11) 0.30072(7) 0.37701(8) 0.0367(4) Uani 1 1 d . . .
O2 O 0.93887(12) 0.28354(7) 0.28561(8) 0.0365(4) Uani 1 1 d . . .
O3 O 0.97560(12) 0.21408(7) 0.43187(8) 0.0348(4) Uani 1 1 d . . .
O4 O 1.04445(12) 0.19934(6) 0.34040(8) 0.0344(4) Uani 1 1 d . . .
O5 O 1.12812(12) 0.28025(7) 0.47508(8) 0.0344(4) Uani 1 1 d . . .
O6 O 1.19770(12) 0.26264(7) 0.38466(8) 0.0340(4) Uani 1 1 d . . .
O7 O 1.02433(12) 0.37074(6) 0.41626(8) 0.0349(4) Uani 1 1 d . . .
O8 O 1.09287(12) 0.35572(7) 0.32472(8) 0.0350(4) Uani 1 1 d . . .
N21 N 0.91992(14) 0.29671(8) 0.51727(9) 0.0326(5) Uani 1 1 d . . .
N22 N 0.8380(2) 0.12068(10) 0.70740(12) 0.0588(7) Uani 1 1 d . . .
N23 N 0.77199(19) 0.15661(10) 0.52770(12) 0.0605(7) Uani 1 1 d . . .
N24 N 0.63722(18) 0.29361(12) 0.56843(13) 0.0646(8) Uani 1 1 d . . .
N25 N 0.65637(15) 0.23673(9) 0.74482(10) 0.0368(5) Uani 1 1 d . . .
N26 N 0.84220(19) 0.36743(10) 0.68162(13) 0.0557(7) Uani 1 1 d . . .
N27 N 0.9531(2) 0.25065(10) 0.78344(12) 0.0574(7) Uani 1 1 d . . .
N28 N 1.05123(19) 0.19858(11) 0.62001(14) 0.0684(8) Uani 1 1 d . . .
C1 C 0.86537(18) 0.29089(10) 0.31740(12) 0.0343(6) Uani 1 1 d . . .
C2 C 0.76403(19) 0.28762(12) 0.28496(14) 0.0450(7) Uani 1 1 d . . .
C3 C 0.7214(3) 0.34214(15) 0.2810(2) 0.1019(16) Uani 1 1 d . . .
H3A H 0.7601 0.3641 0.2550 0.153 Uiso 1 1 calc R . .
H3B H 0.7208 0.3569 0.3232 0.153 Uiso 1 1 calc R . .
H3C H 0.6562 0.3404 0.2621 0.153 Uiso 1 1 calc R . .
C4 C 0.7037(2) 0.25283(17) 0.3261(2) 0.0991(16) Uani 1 1 d . . .
H4A H 0.6390 0.2498 0.3067 0.149 Uiso 1 1 calc R . .
H4B H 0.7013 0.2683 0.3680 0.149 Uiso 1 1 calc R . .
H4C H 0.7327 0.2183 0.3298 0.149 Uiso 1 1 calc R . .
C5 C 0.7667(3) 0.26391(16) 0.21858(17) 0.0816(12) Uani 1 1 d . . .
H5A H 0.8046 0.2861 0.1925 0.122 Uiso 1 1 calc R . .
H5B H 0.7016 0.2612 0.1995 0.122 Uiso 1 1 calc R . .
H5C H 0.7954 0.2293 0.2216 0.122 Uiso 1 1 calc R . .
C6 C 1.00034(17) 0.18326(10) 0.38847(13) 0.0342(6) Uani 1 1 d . . .
C7 C 0.9741(2) 0.12529(10) 0.39271(14) 0.0424(7) Uani 1 1 d . . .
C8 C 0.8648(2) 0.12224(13) 0.37668(16) 0.0656(10) Uani 1 1 d . . .
H8A H 0.8502 0.1355 0.3342 0.098 Uiso 1 1 calc R . .
H8B H 0.8316 0.1432 0.4068 0.098 Uiso 1 1 calc R . .
H8C H 0.8439 0.0861 0.3790 0.098 Uiso 1 1 calc R . .
C9 C 1.0262(3) 0.09331(13) 0.3446(2) 0.0985(15) Uani 1 1 d . . .
H9A H 1.0110 0.1071 0.3024 0.148 Uiso 1 1 calc R . .
H9B H 1.0057 0.0571 0.3463 0.148 Uiso 1 1 calc R . .
H9C H 1.0951 0.0954 0.3544 0.148 Uiso 1 1 calc R . .
C10 C 0.9973(3) 0.10532(13) 0.46008(16) 0.0741(11) Uani 1 1 d . . .
H10A H 0.9639 0.1266 0.4897 0.111 Uiso 1 1 calc R . .
H10B H 1.0662 0.1075 0.4701 0.111 Uiso 1 1 calc R . .
H10C H 0.9766 0.0692 0.4631 0.111 Uiso 1 1 calc R . .
C11 C 1.19760(18) 0.26223(10) 0.44505(12) 0.0327(6) Uani 1 1 d . . .
C12 C 1.28005(19) 0.23473(11) 0.48392(13) 0.0400(6) Uani 1 1 d . . .
C13 C 1.2390(2) 0.18082(12) 0.50001(17) 0.0689(10) Uani 1 1 d . . .
H13A H 1.1814 0.1854 0.5230 0.103 Uiso 1 1 calc R . .
H13B H 1.2866 0.1614 0.5260 0.103 Uiso 1 1 calc R . .
H13C H 1.2232 0.1616 0.4611 0.103 Uiso 1 1 calc R . .
C14 C 1.3688(2) 0.22810(17) 0.44574(19) 0.0928(14) Uani 1 1 d . . .
H14A H 1.3938 0.2623 0.4354 0.139 Uiso 1 1 calc R . .
H14B H 1.3513 0.2091 0.4070 0.139 Uiso 1 1 calc R . .
H14C H 1.4177 0.2087 0.4706 0.139 Uiso 1 1 calc R . .
C15 C 1.3046(3) 0.26459(13) 0.54582(16) 0.0772(12) Uani 1 1 d . . .
H15A H 1.3304 0.2987 0.5361 0.116 Uiso 1 1 calc R . .
H15B H 1.3521 0.2450 0.5717 0.116 Uiso 1 1 calc R . .
H15C H 1.2469 0.2689 0.5687 0.116 Uiso 1 1 calc R . .
C16 C 1.05991(17) 0.38669(10) 0.36531(12) 0.0337(6) Uani 1 1 d . . .
C17 C 1.0575(2) 0.44575(11) 0.35006(14) 0.0444(7) Uani 1 1 d . . .
C18 C 1.1432(2) 0.46174(13) 0.31175(19) 0.0795(12) Uani 1 1 d . . .
H18A H 1.1425 0.4412 0.2731 0.119 Uiso 1 1 calc R . .
H18B H 1.2028 0.4555 0.3368 0.119 Uiso 1 1 calc R . .
H18C H 1.1382 0.4986 0.3011 0.119 Uiso 1 1 calc R . .
C19 C 1.0545(3) 0.47855(12) 0.41117(16) 0.0687(10) Uani 1 1 d . . .
H19A H 1.0003 0.4675 0.4346 0.103 Uiso 1 1 calc R . .
H19B H 1.0475 0.5153 0.4002 0.103 Uiso 1 1 calc R . .
H19C H 1.1137 0.4734 0.4371 0.103 Uiso 1 1 calc R . .
C20 C 0.9632(2) 0.45355(13) 0.30891(15) 0.0640(9) Uani 1 1 d . . .
H20A H 0.9092 0.4423 0.3324 0.096 Uiso 1 1 calc R . .
H20B H 0.9654 0.4330 0.2704 0.096 Uiso 1 1 calc R . .
H20C H 0.9558 0.4903 0.2980 0.096 Uiso 1 1 calc R . .
C21 C 0.88623(17) 0.27837(10) 0.56067(12) 0.0298(5) Uani 1 1 d . . .
C22 C 0.8353(2) 0.16180(11) 0.68557(12) 0.0379(6) Uani 1 1 d . . .
C23 C 0.79282(19) 0.18547(11) 0.56787(13) 0.0388(6) Uani 1 1 d . . .
C24 C 0.7042(2) 0.27472(11) 0.59340(13) 0.0392(6) Uani 1 1 d . . .
C25 C 0.71565(18) 0.23926(10) 0.70984(12) 0.0310(5) Uani 1 1 d . . .
C26 C 0.83818(18) 0.32338(11) 0.66847(12) 0.0369(6) Uani 1 1 d . . .
C27 C 0.91067(19) 0.24725(10) 0.73512(13) 0.0367(6) Uani 1 1 d . . .
C28 C 0.9752(2) 0.21263(12) 0.62851(13) 0.0438(7) Uani 1 1 d . . .
C31 C 0.58231(18) -0.06901(10) 0.40055(13) 0.0369(6) Uani 1 1 d . . .
C32 C 0.6042(2) -0.11347(11) 0.36694(14) 0.0457(7) Uani 1 1 d . . .
H32A H 0.6659 -0.1177 0.3520 0.055 Uiso 1 1 calc R . .
C33 C 0.5345(2) -0.15199(12) 0.35536(16) 0.0603(9) Uani 1 1 d . . .
H33A H 0.5493 -0.1822 0.3325 0.072 Uiso 1 1 calc R . .
C34 C 0.4440(2) -0.14605(13) 0.37723(17) 0.0658(10) Uani 1 1 d . . .
H34A H 0.3971 -0.1721 0.3694 0.079 Uiso 1 1 calc R . .
C35 C 0.4227(2) -0.10191(14) 0.41045(18) 0.0750(11) Uani 1 1 d . . .
H35A H 0.3610 -0.0978 0.4253 0.090 Uiso 1 1 calc R . .
C36 C 0.4911(2) -0.06354(12) 0.42224(17) 0.0624(9) Uani 1 1 d . . .
H36A H 0.4757 -0.0335 0.4452 0.075 Uiso 1 1 calc R . .
C37 C 0.60931(18) 0.04308(10) 0.38998(13) 0.0365(6) Uani 1 1 d . . .
C38 C 0.5456(2) 0.04242(12) 0.33611(14) 0.0512(8) Uani 1 1 d . . .
H38A H 0.5321 0.0108 0.3145 0.061 Uiso 1 1 calc R . .
C39 C 0.5022(2) 0.08862(15) 0.31472(17) 0.0655(10) Uani 1 1 d . . .
H39A H 0.4596 0.0881 0.2784 0.079 Uiso 1 1 calc R . .
C40 C 0.5206(3) 0.13462(15) 0.3457(2) 0.0737(11) Uani 1 1 d . . .
H40A H 0.4910 0.1656 0.3305 0.088 Uiso 1 1 calc R . .
C41 C 0.5824(2) 0.13585(13) 0.39936(19) 0.0678(10) Uani 1 1 d . . .
H41A H 0.5943 0.1676 0.4209 0.081 Uiso 1 1 calc R . .
C42 C 0.6272(2) 0.09022(11) 0.42161(15) 0.0493(8) Uani 1 1 d . . .
H42A H 0.6695 0.0912 0.4580 0.059 Uiso 1 1 calc R . .
C43 C 0.71021(19) -0.01450(10) 0.49716(13) 0.0385(6) Uani 1 1 d . . .
C44 C 0.7813(2) 0.02234(12) 0.51570(15) 0.0556(8) Uani 1 1 d . . .
H44A H 0.8089 0.0432 0.4850 0.067 Uiso 1 1 calc R . .
C45 C 0.8107(3) 0.02795(15) 0.57915(17) 0.0715(11) Uani 1 1 d . . .
H45A H 0.8567 0.0535 0.5917 0.086 Uiso 1 1 calc R . .
C46 C 0.7730(3) -0.00365(18) 0.62348(17) 0.0795(12) Uani 1 1 d . . .
H46A H 0.7931 0.0004 0.6665 0.095 Uiso 1 1 calc R . .
C47 C 0.7059(3) -0.04126(16) 0.60592(16) 0.0726(11) Uani 1 1 d . . .
H47A H 0.6822 -0.0634 0.6368 0.087 Uiso 1 1 calc R . .
C48 C 0.6727(2) -0.04681(12) 0.54237(15) 0.0517(8) Uani 1 1 d . . .
H48A H 0.6258 -0.0720 0.5305 0.062 Uiso 1 1 calc R . .
C49 C 0.77065(18) -0.02851(10) 0.36806(13) 0.0348(6) Uani 1 1 d . . .
C50 C 0.7752(2) -0.00836(12) 0.30734(14) 0.0483(7) Uani 1 1 d . . .
H50A H 0.7256 0.0132 0.2901 0.058 Uiso 1 1 calc R . .
C51 C 0.8528(2) -0.02017(14) 0.27252(16) 0.0631(9) Uani 1 1 d . . .
H51A H 0.8561 -0.0061 0.2316 0.076 Uiso 1 1 calc R . .
C52 C 0.9260(2) -0.05242(13) 0.29692(18) 0.0618(9) Uani 1 1 d . . .
H52A H 0.9784 -0.0603 0.2726 0.074 Uiso 1 1 calc R . .
C53 C 0.9216(2) -0.07269(12) 0.35637(18) 0.0605(9) Uani 1 1 d . . .
H53A H 0.9711 -0.0946 0.3730 0.073 Uiso 1 1 calc R . .
C54 C 0.8448(2) -0.06116(12) 0.39241(15) 0.0527(8) Uani 1 1 d . . .
H54A H 0.8423 -0.0753 0.4333 0.063 Uiso 1 1 calc R . .
C61 C 1.25557(19) 0.40342(10) 0.60277(13) 0.0386(6) Uani 1 1 d . . .
C62 C 1.2644(2) 0.39654(13) 0.66803(15) 0.0572(9) Uani 1 1 d . . .
H62A H 1.3226 0.4051 0.6906 0.069 Uiso 1 1 calc R . .
C63 C 1.1886(2) 0.37718(14) 0.70021(17) 0.0706(10) Uani 1 1 d . . .
H63A H 1.1948 0.3738 0.7446 0.085 Uiso 1 1 calc R . .
C64 C 1.1048(3) 0.36302(14) 0.66776(19) 0.0712(10) Uani 1 1 d . . .
H64A H 1.0547 0.3480 0.6894 0.085 Uiso 1 1 calc R . .
C65 C 1.0938(3) 0.37069(18) 0.6035(2) 0.0940(15) Uani 1 1 d . . .
H65A H 1.0351 0.3624 0.5815 0.113 Uiso 1 1 calc R . .
C66 C 1.1692(2) 0.39072(16) 0.57092(17) 0.0786(12) Uani 1 1 d . . .
H66A H 1.1614 0.3956 0.5268 0.094 Uiso 1 1 calc R . .
C67 C 1.30547(18) 0.49855(11) 0.53784(13) 0.0380(6) Uani 1 1 d . . .
C68 C 1.2503(2) 0.52724(12) 0.57848(15) 0.0582(9) Uani 1 1 d . . .
H68A H 1.2365 0.5133 0.6181 0.070 Uiso 1 1 calc R . .
C69 C 1.2157(2) 0.57655(13) 0.56039(18) 0.0717(11) Uani 1 1 d . . .
H69A H 1.1798 0.5961 0.5883 0.086 Uiso 1 1 calc R . .
C70 C 1.2336(2) 0.59688(13) 0.50217(18) 0.0641(10) Uani 1 1 d . . .
H70A H 1.2093 0.6299 0.4900 0.077 Uiso 1 1 calc R . .
C71 C 1.2871(2) 0.56867(13) 0.46184(17) 0.0633(9) Uani 1 1 d . . .
H71A H 1.2995 0.5825 0.4220 0.076 Uiso 1 1 calc R . .
C72 C 1.3231(2) 0.51998(12) 0.47938(15) 0.0516(8) Uani 1 1 d . . .
H72A H 1.3599 0.5012 0.4513 0.062 Uiso 1 1 calc R . .
C73 C 1.45509(19) 0.43952(12) 0.61596(13) 0.0416(7) Uani 1 1 d . . .
C74 C 1.4989(2) 0.39338(13) 0.63873(14) 0.0535(8) Uani 1 1 d . . .
H74A H 1.4728 0.3608 0.6263 0.064 Uiso 1 1 calc R . .
C75 C 1.5809(2) 0.39545(16) 0.67964(16) 0.0646(10) Uani 1 1 d . . .
H75A H 1.6104 0.3645 0.6950 0.078 Uiso 1 1 calc R . .
C76 C 1.6185(2) 0.44348(18) 0.69738(16) 0.0692(10) Uani 1 1 d . . .
H76A H 1.6746 0.4448 0.7245 0.083 Uiso 1 1 calc R . .
C77 C 1.5763(2) 0.48943(15) 0.67659(15) 0.0630(10) Uani 1 1 d . . .
H77A H 1.6023 0.5217 0.6904 0.076 Uiso 1 1 calc R . .
C78 C 1.4937(2) 0.48794(12) 0.63451(13) 0.0459(7) Uani 1 1 d . . .
H78A H 1.4651 0.5191 0.6192 0.055 Uiso 1 1 calc R . .
C79 C 1.38300(19) 0.40099(10) 0.49048(13) 0.0386(6) Uani 1 1 d . . .
C80 C 1.3147(2) 0.39332(12) 0.43914(14) 0.0487(7) Uani 1 1 d . . .
H80A H 1.2504 0.4033 0.4430 0.058 Uiso 1 1 calc R . .
C81 C 1.3414(2) 0.37131(12) 0.38335(15) 0.0555(8) Uani 1 1 d . . .
H81A H 1.2950 0.3661 0.3497 0.067 Uiso 1 1 calc R . .
C82 C 1.4353(3) 0.35693(13) 0.37653(16) 0.0627(9) Uani 1 1 d . . .
H82A H 1.4540 0.3430 0.3380 0.075 Uiso 1 1 calc R . .
C83 C 1.5020(2) 0.36342(14) 0.42735(17) 0.0682(10) Uani 1 1 d . . .
H83A H 1.5658 0.3525 0.4234 0.082 Uiso 1 1 calc R . .
C84 C 1.4770(2) 0.38558(12) 0.48391(15) 0.0542(8) Uani 1 1 d . . .
H84A H 1.5237 0.3901 0.5176 0.065 Uiso 1 1 calc R . .
O9 O 0.7454(3) -0.1471(2) 0.6906(2) 0.0839(16) Uani 0.50 1 d P . .

loop_
_atom_site_aniso_label
_atom_site_aniso_U_11
_atom_site_aniso_U_22
_atom_site_aniso_U_33
_atom_site_aniso_U_23
_atom_site_aniso_U_13
_atom_site_aniso_U_12
W1 0.02441(5) 0.02910(5) 0.02218(5) -0.00032(4) 0.00606(4) -0.00256(4)
Ru1 0.02729(10) 0.03073(11) 0.02277(10) 0.00275(8) 0.00781(8) 0.00211(8)
Ru2 0.02515(10) 0.03537(12) 0.02258(10) 0.00279(8) 0.00726(8) 0.00157(8)
P1 0.0351(4) 0.0307(4) 0.0374(4) -0.0014(3) 0.0039(3) -0.0023(3)
P2 0.0339(4) 0.0375(4) 0.0383(4) -0.0042(3) 0.0042(3) 0.0013(3)
O1 0.0258(9) 0.0528(12) 0.0321(10) 0.0025(9) 0.0059(8) 0.0051(8)
O2 0.0286(9) 0.0541(12) 0.0268(9) 0.0034(8) 0.0022(8) 0.0018(8)
O3 0.0412(10) 0.0325(10) 0.0323(10) 0.0000(8) 0.0138(8) -0.0006(8)
O4 0.0409(10) 0.0331(10) 0.0305(9) -0.0019(8) 0.0125(8) 0.0017(8)
O5 0.0325(10) 0.0433(11) 0.0276(9) 0.0005(8) 0.0017(8) 0.0046(8)
O6 0.0286(9) 0.0456(11) 0.0282(9) 0.0025(8) 0.0054(7) 0.0031(8)
O7 0.0405(10) 0.0322(10) 0.0330(10) 0.0037(8) 0.0092(8) 0.0013(8)
O8 0.0357(10) 0.0347(10) 0.0356(10) 0.0069(8) 0.0108(8) 0.0004(8)
N21 0.0326(12) 0.0389(13) 0.0276(11) 0.0020(10) 0.0113(9) 0.0032(10)
N22 0.081(2) 0.0407(15) 0.0553(17) 0.0053(13) 0.0102(15) -0.0027(14)
N23 0.0707(19) 0.0615(18) 0.0505(16) -0.0212(14) 0.0134(14) -0.0245(14)
N24 0.0437(16) 0.088(2) 0.0607(18) 0.0073(16) -0.0060(14) 0.0152(15)
N25 0.0339(12) 0.0478(14) 0.0298(11) -0.0035(10) 0.0101(10) -0.0045(10)
N26 0.0661(18) 0.0362(15) 0.0638(18) -0.0059(13) -0.0050(14) 0.0003(13)
N27 0.0694(18) 0.0527(17) 0.0471(16) 0.0012(13) -0.0197(14) -0.0032(13)
N28 0.0448(16) 0.079(2) 0.083(2) 0.0194(17) 0.0192(15) 0.0234(15)
C1 0.0307(14) 0.0367(15) 0.0358(15) 0.0076(12) 0.0047(12) 0.0004(11)
C2 0.0291(15) 0.0569(19) 0.0484(18) 0.0080(15) -0.0036(13) 0.0007(13)
C3 0.081(3) 0.084(3) 0.134(4) -0.009(3) -0.049(3) 0.032(2)
C4 0.044(2) 0.156(4) 0.096(3) 0.041(3) -0.007(2) -0.037(2)
C5 0.054(2) 0.117(3) 0.071(3) -0.017(2) -0.016(2) -0.010(2)
C6 0.0263(13) 0.0356(15) 0.0407(16) 0.0025(12) 0.0031(12) 0.0015(11)
C7 0.0441(17) 0.0322(15) 0.0522(18) -0.0020(13) 0.0129(14) -0.0044(13)
C8 0.061(2) 0.061(2) 0.074(2) 0.0001(18) -0.0039(19) -0.0194(17)
C9 0.122(3) 0.043(2) 0.140(4) -0.023(2) 0.078(3) -0.008(2)
C10 0.085(3) 0.051(2) 0.084(3) 0.0271(19) -0.019(2) -0.0175(19)
C11 0.0321(14) 0.0309(14) 0.0349(14) 0.0032(12) 0.0009(12) -0.0032(11)
C12 0.0353(15) 0.0458(17) 0.0384(15) 0.0082(13) -0.0023(12) 0.0065(13)
C13 0.066(2) 0.047(2) 0.092(3) 0.0149(19) -0.010(2) 0.0093(17)
C14 0.043(2) 0.150(4) 0.087(3) 0.051(3) 0.014(2) 0.037(2)
C15 0.093(3) 0.068(2) 0.065(2) -0.0022(19) -0.042(2) 0.017(2)
C16 0.0273(13) 0.0380(15) 0.0356(15) 0.0062(12) 0.0018(12) 0.0001(11)
C17 0.0460(17) 0.0352(16) 0.0520(18) 0.0102(14) 0.0030(14) 0.0014(13)
C18 0.071(2) 0.052(2) 0.119(3) 0.035(2) 0.033(2) -0.0034(18)
C19 0.089(3) 0.0363(18) 0.079(3) 0.0002(17) -0.007(2) 0.0025(18)
C20 0.067(2) 0.057(2) 0.066(2) 0.0218(17) -0.0043(18) 0.0128(17)
C21 0.0261(13) 0.0330(14) 0.0309(14) -0.0010(11) 0.0056(11) 0.0027(11)
C22 0.0471(17) 0.0332(16) 0.0345(15) -0.0020(12) 0.0099(13) -0.0033(13)
C23 0.0366(15) 0.0427(17) 0.0380(15) -0.0027(13) 0.0092(12) -0.0087(13)
C24 0.0359(15) 0.0476(17) 0.0348(15) 0.0008(13) 0.0083(12) -0.0020(13)
C25 0.0310(13) 0.0331(14) 0.0290(13) -0.0017(11) 0.0031(11) -0.0080(11)
C26 0.0343(15) 0.0445(18) 0.0323(14) 0.0021(13) 0.0039(12) 0.0017(12)
C27 0.0406(16) 0.0307(15) 0.0381(15) -0.0003(12) -0.0022(13) -0.0006(11)
C28 0.0387(17) 0.0531(19) 0.0405(16) 0.0097(14) 0.0103(13) 0.0052(14)
C31 0.0359(15) 0.0318(15) 0.0433(16) -0.0051(12) 0.0045(13) -0.0040(11)
C32 0.0410(16) 0.0424(17) 0.0544(19) -0.0104(14) 0.0090(14) -0.0028(13)
C33 0.064(2) 0.049(2) 0.068(2) -0.0274(17) 0.0093(18) -0.0111(16)
C34 0.055(2) 0.063(2) 0.080(3) -0.0230(19) 0.0117(19) -0.0271(17)
C35 0.046(2) 0.073(3) 0.109(3) -0.028(2) 0.032(2) -0.0196(18)
C36 0.0508(19) 0.0465(19) 0.093(3) -0.0269(18) 0.0289(18) -0.0129(15)
C37 0.0341(14) 0.0343(15) 0.0414(16) 0.0028(12) 0.0056(12) 0.0008(12)
C38 0.0551(19) 0.054(2) 0.0443(18) -0.0008(15) 0.0010(15) 0.0081(15)
C39 0.057(2) 0.079(3) 0.061(2) 0.026(2) 0.0065(18) 0.0177(19)
C40 0.064(2) 0.057(2) 0.104(3) 0.039(2) 0.031(2) 0.0219(19)
C41 0.067(2) 0.0323(18) 0.107(3) 0.0000(19) 0.027(2) 0.0023(16)
C42 0.0464(18) 0.0381(17) 0.064(2) -0.0055(15) 0.0078(15) -0.0041(14)
C43 0.0405(16) 0.0377(16) 0.0371(15) 0.0019(12) 0.0023(13) 0.0030(12)
C44 0.057(2) 0.058(2) 0.0501(19) 0.0046(16) -0.0072(16) -0.0073(16)
C45 0.077(3) 0.079(3) 0.055(2) -0.006(2) -0.022(2) -0.003(2)
C46 0.085(3) 0.107(3) 0.044(2) 0.000(2) -0.012(2) 0.026(3)
C47 0.081(3) 0.091(3) 0.047(2) 0.026(2) 0.0157(19) 0.020(2)
C48 0.0520(19) 0.0510(19) 0.0532(19) 0.0097(15) 0.0119(16) 0.0066(15)
C49 0.0330(14) 0.0301(14) 0.0415(16) -0.0022(12) 0.0042(12) -0.0030(11)
C50 0.0469(18) 0.0522(19) 0.0460(18) 0.0031(14) 0.0059(15) 0.0060(14)
C51 0.068(2) 0.077(3) 0.0470(19) 0.0005(17) 0.0222(18) -0.0025(19)
C52 0.049(2) 0.058(2) 0.081(3) -0.0144(19) 0.0276(18) -0.0015(17)
C53 0.0424(18) 0.047(2) 0.093(3) 0.0068(18) 0.0126(19) 0.0079(15)
C54 0.0448(18) 0.0515(19) 0.062(2) 0.0156(16) 0.0077(16) 0.0033(15)
C61 0.0362(15) 0.0355(15) 0.0446(17) -0.0060(13) 0.0066(13) -0.0021(12)
C62 0.0418(18) 0.074(2) 0.055(2) 0.0153(17) 0.0036(16) -0.0050(16)
C63 0.059(2) 0.090(3) 0.064(2) 0.022(2) 0.0140(19) -0.009(2)
C64 0.061(2) 0.072(2) 0.084(3) -0.007(2) 0.027(2) -0.0213(19)
C65 0.060(2) 0.142(4) 0.081(3) -0.041(3) 0.015(2) -0.052(3)
C66 0.063(2) 0.125(3) 0.049(2) -0.022(2) 0.0092(18) -0.034(2)
C67 0.0326(15) 0.0385(16) 0.0428(16) -0.0041(13) 0.0024(12) 0.0010(12)
C68 0.073(2) 0.053(2) 0.0513(19) 0.0055(16) 0.0218(17) 0.0188(17)
C69 0.075(2) 0.056(2) 0.088(3) 0.003(2) 0.033(2) 0.0273(19)
C70 0.057(2) 0.048(2) 0.088(3) 0.0208(19) 0.013(2) 0.0123(16)
C71 0.068(2) 0.056(2) 0.068(2) 0.0222(18) 0.0204(19) 0.0053(18)
C72 0.0532(19) 0.0490(19) 0.0552(19) 0.0049(15) 0.0235(16) 0.0034(15)
C73 0.0327(15) 0.0530(19) 0.0398(16) -0.0043(14) 0.0075(12) 0.0008(13)
C74 0.0434(18) 0.065(2) 0.0524(19) -0.0001(16) 0.0024(15) 0.0056(16)
C75 0.051(2) 0.091(3) 0.052(2) 0.0041(19) 0.0016(17) 0.0153(19)
C76 0.045(2) 0.119(3) 0.043(2) -0.004(2) 0.0002(16) 0.004(2)
C77 0.050(2) 0.091(3) 0.050(2) -0.0211(19) 0.0129(17) -0.0244(19)
C78 0.0407(17) 0.060(2) 0.0384(16) -0.0066(14) 0.0106(14) -0.0059(14)
C79 0.0401(16) 0.0366(15) 0.0395(15) -0.0050(12) 0.0063(13) 0.0017(12)
C80 0.0434(17) 0.057(2) 0.0457(18) -0.0048(15) 0.0010(14) 0.0082(14)
C81 0.059(2) 0.058(2) 0.0489(19) -0.0123(16) -0.0018(16) -0.0009(17)
C82 0.072(2) 0.059(2) 0.058(2) -0.0258(17) 0.0203(19) -0.0047(18)
C83 0.047(2) 0.084(3) 0.075(2) -0.032(2) 0.0132(18) 0.0059(18)
C84 0.0426(18) 0.064(2) 0.056(2) -0.0215(16) 0.0047(15) 0.0014(15)
O9 0.084(4) 0.085(4) 0.085(4) 0.037(3) 0.019(3) 0.013(3)

loop_
_atom_type_symbol
_atom_type_description
_atom_type_scat_dispersion_real
_atom_type_scat_dispersion_imag
_atom_type_scat_source
C C 0.0033 0.0016 'International Tables Vol C Tables 4.2.6.8 and 6.1.1.4'
H H 0.0000 0.0000 'International Tables Vol C Tables 4.2.6.8 and 6.1.1.4'
N N 0.0061 0.0033 'International Tables Vol C Tables 4.2.6.8 and 6.1.1.4'
O O 0.0106 0.0060 'International Tables Vol C Tables 4.2.6.8 and 6.1.1.4'
P P 0.1023 0.0942 'International Tables Vol C Tables 4.2.6.8 and 6.1.1.4'
Ru Ru -1.2594 0.8363 'International Tables Vol C Tables 4.2.6.8 and 6.1.1.4'
W W -0.8490 6.8722 'International Tables Vol C Tables 4.2.6.8 and 6.1.1.4'

loop_
_geom_angle_atom_site_label_1
_geom_angle_atom_site_label_2
_geom_angle_atom_site_label_3
_geom_angle
_geom_angle_site_symmetry_1
_geom_angle_site_symmetry_3
_geom_angle_publ_flag
C28 W1 C23 82.35(11) . . ?
C28 W1 C27 74.55(11) . . ?
C23 W1 C27 142.74(10) . . ?
C28 W1 C26 109.02(11) . . ?
C23 W1 C26 144.09(10) . . ?
C27 W1 C26 72.32(9) . . ?
C28 W1 C21 69.72(10) . . ?
C23 W1 C21 77.13(11) . . ?
C27 W1 C21 119.63(11) . . ?
C26 W1 C21 75.52(10) . . ?
C28 W1 C24 141.82(11) . . ?
C23 W1 C24 75.31(11) . . ?
C27 W1 C24 138.65(10) . . ?
C26 W1 C24 75.57(10) . . ?
C21 W1 C24 75.30(10) . . ?
C28 W1 C22 76.06(11) . . ?
C23 W1 C22 72.82(11) . . ?
C27 W1 C22 73.46(10) . . ?
C26 W1 C22 142.33(11) . . ?
C21 W1 C22 136.79(9) . . ?
C24 W1 C22 124.16(10) . . ?
C28 W1 C25 144.06(10) . . ?
C23 W1 C25 107.70(10) . . ?
C27 W1 C25 77.71(11) . . ?
C26 W1 C25 83.31(9) . . ?
C21 W1 C25 145.57(9) . . ?
C24 W1 C25 73.28(11) . . ?
C22 W1 C25 74.44(10) . . ?
O5 Ru1 O1 177.46(7) . . ?
O5 Ru1 O3 88.26(7) . . ?
O1 Ru1 O3 89.28(7) . . ?
O5 Ru1 O7 93.29(7) . . ?
O1 Ru1 O7 89.14(7) . . ?
O3 Ru1 O7 177.26(7) . . ?
O5 Ru1 N21 92.39(9) . . ?
O1 Ru1 N21 87.99(9) . . ?
O3 Ru1 N21 84.70(7) . . ?
O7 Ru1 N21 97.48(7) . . ?
O5 Ru1 Ru2 89.95(7) . . ?
O1 Ru1 Ru2 89.35(7) . . ?
O3 Ru1 Ru2 87.96(5) . . ?
O7 Ru1 Ru2 89.79(5) . . ?
N21 Ru1 Ru2 172.23(5) . . ?
O4 Ru2 O6 86.74(7) . . ?
O4 Ru2 O8 177.61(7) . . ?
O6 Ru2 O8 95.45(7) . . ?
O4 Ru2 O2 87.35(7) . . ?
O6 Ru2 O2 173.49(7) . . ?
O8 Ru2 O2 90.42(7) . . ?
O4 Ru2 N25 91.39(7) . 4_665 ?
O6 Ru2 N25 86.48(9) . 4_665 ?
O8 Ru2 N25 89.72(7) . 4_665 ?
O2 Ru2 N25 96.39(9) . 4_665 ?
O4 Ru2 Ru1 90.44(5) . . ?
O6 Ru2 Ru1 88.41(7) . . ?
O8 Ru2 Ru1 88.64(5) . . ?
O2 Ru2 Ru1 88.92(7) . . ?
N25 Ru2 Ru1 174.46(5) 4_665 . ?
C31 P1 C49 109.45(13) . . ?
C31 P1 C37 107.17(14) . . ?
C49 P1 C37 110.12(13) . . ?
C31 P1 C43 110.82(13) . . ?
C49 P1 C43 108.23(14) . . ?
C37 P1 C43 111.05(13) . . ?
C67 P2 C73 111.49(13) . . ?
C67 P2 C61 106.64(13) . . ?
C73 P2 C61 107.67(14) . . ?
C67 P2 C79 107.67(13) . . ?
C73 P2 C79 108.75(14) . . ?
C61 P2 C79 114.67(13) . . ?
C1 O1 Ru1 119.62(16) . . ?
C1 O2 Ru2 118.98(17) . . ?
C6 O3 Ru1 120.84(17) . . ?
C6 O4 Ru2 118.34(16) . . ?
C11 O5 Ru1 118.15(17) . . ?
C11 O6 Ru2 118.84(16) . . ?
C16 O7 Ru1 118.30(16) . . ?
C16 O8 Ru2 119.67(17) . . ?
C21 N21 Ru1 153.0(2) . . ?
C25 N25 Ru2 164.3(2) . 4_566 ?
O2 C1 O1 122.4(2) . . ?
O2 C1 C2 120.3(2) . . ?
O1 C1 C2 117.4(2) . . ?
C3 C2 C5 110.2(3) . . ?
C3 C2 C4 109.8(3) . . ?
C5 C2 C4 109.7(3) . . ?
C3 C2 C1 108.7(3) . . ?
C5 C2 C1 111.0(2) . . ?
C4 C2 C1 107.4(2) . . ?
C2 C3 H3A 109.5 . . ?
C2 C3 H3B 109.5 . . ?
H3A C3 H3B 109.5 . . ?
C2 C3 H3C 109.5 . . ?
H3A C3 H3C 109.5 . . ?
H3B C3 H3C 109.5 . . ?
C2 C4 H4A 109.5 . . ?
C2 C4 H4B 109.5 . . ?
H4A C4 H4B 109.5 . . ?
C2 C4 H4C 109.5 . . ?
H4A C4 H4C 109.5 . . ?
H4B C4 H4C 109.5 . . ?
C2 C5 H5A 109.5 . . ?
C2 C5 H5B 109.5 . . ?
H5A C5 H5B 109.5 . . ?
C2 C5 H5C 109.5 . . ?
H5A C5 H5C 109.5 . . ?
H5B C5 H5C 109.5 . . ?
O3 C6 O4 122.4(2) . . ?
O3 C6 C7 118.7(2) . . ?
O4 C6 C7 118.9(2) . . ?
C9 C7 C10 111.2(3) . . ?
C9 C7 C6 110.8(2) . . ?
C10 C7 C6 109.9(2) . . ?
C9 C7 C8 109.3(3) . . ?
C10 C7 C8 109.7(3) . . ?
C6 C7 C8 105.8(2) . . ?
C7 C8 H8A 109.5 . . ?
C7 C8 H8B 109.5 . . ?
H8A C8 H8B 109.5 . . ?
C7 C8 H8C 109.5 . . ?
H8A C8 H8C 109.5 . . ?
H8B C8 H8C 109.5 . . ?
C7 C9 H9A 109.5 . . ?
C7 C9 H9B 109.5 . . ?
H9A C9 H9B 109.5 . . ?
C7 C9 H9C 109.5 . . ?
H9A C9 H9C 109.5 . . ?
H9B C9 H9C 109.5 . . ?
C7 C10 H10A 109.5 . . ?
C7 C10 H10B 109.5 . . ?
H10A C10 H10B 109.5 . . ?
C7 C10 H10C 109.5 . . ?
H10A C10 H10C 109.5 . . ?
H10B C10 H10C 109.5 . . ?
O5 C11 O6 122.9(2) . . ?
O5 C11 C12 117.6(2) . . ?
O6 C11 C12 119.3(2) . . ?
C14 C12 C15 111.2(3) . . ?
C14 C12 C13 110.0(3) . . ?
C15 C12 C13 108.8(3) . . ?
C14 C12 C11 111.7(2) . . ?
C15 C12 C11 110.3(2) . . ?
C13 C12 C11 104.6(2) . . ?
C12 C13 H13A 109.5 . . ?
C12 C13 H13B 109.5 . . ?
H13A C13 H13B 109.5 . . ?
C12 C13 H13C 109.5 . . ?
H13A C13 H13C 109.5 . . ?
H13B C13 H13C 109.5 . . ?
C12 C14 H14A 109.5 . . ?
C12 C14 H14B 109.5 . . ?
H14A C14 H14B 109.5 . . ?
C12 C14 H14C 109.5 . . ?
H14A C14 H14C 109.5 . . ?
H14B C14 H14C 109.5 . . ?
C12 C15 H15A 109.5 . . ?
C12 C15 H15B 109.5 . . ?
H15A C15 H15B 109.5 . . ?
C12 C15 H15C 109.5 . . ?
H15A C15 H15C 109.5 . . ?
H15B C15 H15C 109.5 . . ?
O8 C16 O7 122.9(2) . . ?
O8 C16 C17 118.1(2) . . ?
O7 C16 C17 118.9(2) . . ?
C18 C17 C20 109.2(3) . . ?
C18 C17 C19 111.1(3) . . ?
C20 C17 C19 109.6(3) . . ?
C18 C17 C16 111.3(2) . . ?
C20 C17 C16 104.5(2) . . ?
C19 C17 C16 111.0(2) . . ?
C17 C18 H18A 109.5 . . ?
C17 C18 H18B 109.5 . . ?
H18A C18 H18B 109.5 . . ?
C17 C18 H18C 109.5 . . ?
H18A C18 H18C 109.5 . . ?
H18B C18 H18C 109.5 . . ?
C17 C19 H19A 109.5 . . ?
C17 C19 H19B 109.5 . . ?
H19A C19 H19B 109.5 . . ?
C17 C19 H19C 109.5 . . ?
H19A C19 H19C 109.5 . . ?
H19B C19 H19C 109.5 . . ?
C17 C20 H20A 109.5 . . ?
C17 C20 H20B 109.5 . . ?
H20A C20 H20B 109.5 . . ?
C17 C20 H20C 109.5 . . ?
H20A C20 H20C 109.5 . . ?
H20B C20 H20C 109.5 . . ?
N21 C21 W1 176.1(2) . . ?
N22 C22 W1 179.5(3) . . ?
N23 C23 W1 179.5(3) . . ?
N24 C24 W1 178.1(3) . . ?
N25 C25 W1 177.4(2) . . ?
N26 C26 W1 179.8(3) . . ?
N27 C27 W1 179.6(3) . . ?
N28 C28 W1 179.0(3) . . ?
C36 C31 C32 119.3(3) . . ?
C36 C31 P1 119.1(2) . . ?
C32 C31 P1 121.5(2) . . ?
C31 C32 C33 119.8(3) . . ?
C31 C32 H32A 120.1 . . ?
C33 C32 H32A 120.1 . . ?
C34 C33 C32 120.3(3) . . ?
C34 C33 H33A 119.8 . . ?
C32 C33 H33A 119.8 . . ?
C35 C34 C33 119.6(3) . . ?
C35 C34 H34A 120.2 . . ?
C33 C34 H34A 120.2 . . ?
C34 C35 C36 120.6(3) . . ?
C34 C35 H35A 119.7 . . ?
C36 C35 H35A 119.7 . . ?
C35 C36 C31 120.4(3) . . ?
C35 C36 H36A 119.8 . . ?
C31 C36 H36A 119.8 . . ?
C42 C37 C38 119.1(3) . . ?
C42 C37 P1 122.4(2) . . ?
C38 C37 P1 118.5(2) . . ?
C39 C38 C37 119.7(3) . . ?
C39 C38 H38A 120.2 . . ?
C37 C38 H38A 120.2 . . ?
C40 C39 C38 120.8(3) . . ?
C40 C39 H39A 119.6 . . ?
C38 C39 H39A 119.6 . . ?
C39 C40 C41 120.2(3) . . ?
C39 C40 H40A 119.9 . . ?
C41 C40 H40A 119.9 . . ?
C40 C41 C42 120.1(3) . . ?
C40 C41 H41A 119.9 . . ?
C42 C41 H41A 119.9 . . ?
C41 C42 C37 120.0(3) . . ?
C41 C42 H42A 120.0 . . ?
C37 C42 H42A 120.0 . . ?
C48 C43 C44 119.7(3) . . ?
C48 C43 P1 122.1(2) . . ?
C44 C43 P1 118.2(2) . . ?
C45 C44 C43 120.1(3) . . ?
C45 C44 H44A 120.0 . . ?
C43 C44 H44A 120.0 . . ?
C46 C45 C44 119.9(4) . . ?
C46 C45 H45A 120.0 . . ?
C44 C45 H45A 120.0 . . ?
C45 C46 C47 120.8(3) . . ?
C45 C46 H46A 119.6 . . ?
C47 C46 H46A 119.6 . . ?
C46 C47 C48 120.5(3) . . ?
C46 C47 H47A 119.7 . . ?
C48 C47 H47A 119.7 . . ?
C43 C48 C47 118.9(3) . . ?
C43 C48 H48A 120.5 . . ?
C47 C48 H48A 120.5 . . ?
C50 C49 C54 119.1(3) . . ?
C50 C49 P1 121.7(2) . . ?
C54 C49 P1 119.1(2) . . ?
C51 C50 C49 119.6(3) . . ?
C51 C50 H50A 120.2 . . ?
C49 C50 H50A 120.2 . . ?
C50 C51 C52 121.0(3) . . ?
C50 C51 H51A 119.5 . . ?
C52 C51 H51A 119.5 . . ?
C53 C52 C51 119.7(3) . . ?
C53 C52 H52A 120.2 . . ?
C51 C52 H52A 120.2 . . ?
C52 C53 C54 120.5(3) . . ?
C52 C53 H53A 119.8 . . ?
C54 C53 H53A 119.8 . . ?
C53 C54 C49 120.1(3) . . ?
C53 C54 H54A 119.9 . . ?
C49 C54 H54A 119.9 . . ?
C66 C61 C62 118.4(3) . . ?
C66 C61 P2 120.3(2) . . ?
C62 C61 P2 120.9(2) . . ?
C63 C62 C61 120.7(3) . . ?
C63 C62 H62A 119.6 . . ?
C61 C62 H62A 119.6 . . ?
C64 C63 C62 120.2(3) . . ?
C64 C63 H63A 119.9 . . ?
C62 C63 H63A 119.9 . . ?
C63 C64 C65 119.9(3) . . ?
C63 C64 H64A 120.0 . . ?
C65 C64 H64A 120.0 . . ?
C64 C65 C66 120.2(3) . . ?
C64 C65 H65A 119.9 . . ?
C66 C65 H65A 119.9 . . ?
C61 C66 C65 120.5(3) . . ?
C61 C66 H66A 119.8 . . ?
C65 C66 H66A 119.8 . . ?
C72 C67 C68 118.4(3) . . ?
C72 C67 P2 121.7(2) . . ?
C68 C67 P2 119.9(2) . . ?
C69 C68 C67 120.0(3) . . ?
C69 C68 H68A 120.0 . . ?
C67 C68 H68A 120.0 . . ?
C70 C69 C68 120.6(3) . . ?
C70 C69 H69A 119.7 . . ?
C68 C69 H69A 119.7 . . ?
C71 C70 C69 119.6(3) . . ?
C71 C70 H70A 120.2 . . ?
C69 C70 H70A 120.2 . . ?
C70 C71 C72 120.5(3) . . ?
C70 C71 H71A 119.7 . . ?
C72 C71 H71A 119.7 . . ?
C71 C72 C67 120.9(3) . . ?
C71 C72 H72A 119.6 . . ?
C67 C72 H72A 119.6 . . ?
C78 C73 C74 119.9(3) . . ?
C78 C73 P2 121.3(2) . . ?
C74 C73 P2 118.8(2) . . ?
C75 C74 C73 120.4(3) . . ?
C75 C74 H74A 119.8 . . ?
C73 C74 H74A 119.8 . . ?
C76 C75 C74 119.1(3) . . ?
C76 C75 H75A 120.4 . . ?
C74 C75 H75A 120.4 . . ?
C77 C76 C75 121.8(3) . . ?
C77 C76 H76A 119.1 . . ?
C75 C76 H76A 119.1 . . ?
C76 C77 C78 119.7(3) . . ?
C76 C77 H77A 120.2 . . ?
C78 C77 H77A 120.2 . . ?
C73 C78 C77 119.1(3) . . ?
C73 C78 H78A 120.5 . . ?
C77 C78 H78A 120.5 . . ?
C84 C79 C80 118.7(3) . . ?
C84 C79 P2 120.6(2) . . ?
C80 C79 P2 120.5(2) . . ?
C81 C80 C79 120.7(3) . . ?
C81 C80 H80A 119.7 . . ?
C79 C80 H80A 119.7 . . ?
C82 C81 C80 120.5(3) . . ?
C82 C81 H81A 119.8 . . ?
C80 C81 H81A 119.8 . . ?
C81 C82 C83 118.8(3) . . ?
C81 C82 H82A 120.6 . . ?
C83 C82 H82A 120.6 . . ?
C82 C83 C84 121.7(3) . . ?
C82 C83 H83A 119.1 . . ?
C84 C83 H83A 119.1 . . ?
C79 C84 C83 119.5(3) . . ?
C79 C84 H84A 120.2 . . ?
C83 C84 H84A 120.2 . . ?

loop_
_geom_bond_atom_site_label_1
_geom_bond_atom_site_label_2
_geom_bond_distance
_geom_bond_site_symmetry_2
_geom_bond_publ_flag
W1 C28 2.147(3) . ?
W1 C23 2.149(3) . ?
W1 C27 2.151(3) . ?
W1 C26 2.161(3) . ?
W1 C21 2.161(3) . ?
W1 C24 2.166(3) . ?
W1 C22 2.172(3) . ?
W1 C25 2.175(3) . ?
Ru1 O5 2.001(2) . ?
Ru1 O1 2.002(2) . ?
Ru1 O3 2.009(2) . ?
Ru1 O7 2.026(2) . ?
Ru1 N21 2.262(2) . ?
Ru1 Ru2 2.2751(15) . ?
Ru2 O4 2.001(2) . ?
Ru2 O6 2.022(2) . ?
Ru2 O8 2.026(2) . ?
Ru2 O2 2.030(2) . ?
Ru2 N25 2.268(3) 4_665 ?
P1 C31 1.780(3) . ?
P1 C49 1.784(3) . ?
P1 C37 1.784(3) . ?
P1 C43 1.791(3) . ?
P2 C67 1.782(3) . ?
P2 C73 1.792(3) . ?
P2 C61 1.792(3) . ?
P2 C79 1.794(3) . ?
O1 C1 1.269(3) . ?
O2 C1 1.259(3) . ?
O3 C6 1.259(3) . ?
O4 C6 1.273(3) . ?
O5 C11 1.262(3) . ?
O6 C11 1.263(3) . ?
O7 C16 1.266(3) . ?
O8 C16 1.260(3) . ?
N21 C21 1.143(3) . ?
N22 C22 1.135(3) . ?
N23 C23 1.136(3) . ?
N24 C24 1.137(3) . ?
N25 C25 1.132(3) . ?
N25 Ru2 2.268(3) 4_566 ?
N26 C26 1.147(3) . ?
N27 C27 1.139(3) . ?
N28 C28 1.131(3) . ?
C1 C2 1.516(4) . ?
C2 C3 1.498(4) . ?
C2 C5 1.515(4) . ?
C2 C4 1.515(4) . ?
C3 H3A 0.9600 . ?
C3 H3B 0.9600 . ?
C3 H3C 0.9600 . ?
C4 H4A 0.9600 . ?
C4 H4B 0.9600 . ?
C4 H4C 0.9600 . ?
C5 H5A 0.9600 . ?
C5 H5B 0.9600 . ?
C5 H5C 0.9600 . ?
C6 C7 1.513(4) . ?
C7 C9 1.507(4) . ?
C7 C10 1.512(4) . ?
C7 C8 1.525(4) . ?
C8 H8A 0.9600 . ?
C8 H8B 0.9600 . ?
C8 H8C 0.9600 . ?
C9 H9A 0.9600 . ?
C9 H9B 0.9600 . ?
C9 H9C 0.9600 . ?
C10 H10A 0.9600 . ?
C10 H10B 0.9600 . ?
C10 H10C 0.9600 . ?
C11 C12 1.523(4) . ?
C12 C14 1.511(4) . ?
C12 C15 1.518(4) . ?
C12 C13 1.521(4) . ?
C13 H13A 0.9600 . ?
C13 H13B 0.9600 . ?
C13 H13C 0.9600 . ?
C14 H14A 0.9600 . ?
C14 H14B 0.9600 . ?
C14 H14C 0.9600 . ?
C15 H15A 0.9600 . ?
C15 H15B 0.9600 . ?
C15 H15C 0.9600 . ?
C16 C17 1.527(4) . ?
C17 C18 1.521(4) . ?
C17 C20 1.526(4) . ?
C17 C19 1.526(4) . ?
C18 H18A 0.9600 . ?
C18 H18B 0.9600 . ?
C18 H18C 0.9600 . ?
C19 H19A 0.9600 . ?
C19 H19B 0.9600 . ?
C19 H19C 0.9600 . ?
C20 H20A 0.9600 . ?
C20 H20B 0.9600 . ?
C20 H20C 0.9600 . ?
C31 C36 1.369(4) . ?
C31 C32 1.369(4) . ?
C32 C33 1.378(4) . ?
C32 H32A 0.9300 . ?
C33 C34 1.363(4) . ?
C33 H33A 0.9300 . ?
C34 C35 1.356(4) . ?
C34 H34A 0.9300 . ?
C35 C36 1.364(4) . ?
C35 H35A 0.9300 . ?
C36 H36A 0.9300 . ?
C37 C42 1.378(4) . ?
C37 C38 1.385(4) . ?
C38 C39 1.374(4) . ?
C38 H38A 0.9300 . ?
C39 C40 1.347(5) . ?
C39 H39A 0.9300 . ?
C40 C41 1.367(5) . ?
C40 H40A 0.9300 . ?
C41 C42 1.375(4) . ?
C41 H41A 0.9300 . ?
C42 H42A 0.9300 . ?
C43 C48 1.374(4) . ?
C43 C44 1.389(4) . ?
C44 C45 1.371(4) . ?
C44 H44A 0.9300 . ?
C45 C46 1.352(5) . ?
C45 H45A 0.9300 . ?
C46 C47 1.360(5) . ?
C46 H46A 0.9300 . ?
C47 C48 1.386(4) . ?
C47 H47A 0.9300 . ?
C48 H48A 0.9300 . ?
C49 C50 1.373(4) . ?
C49 C54 1.385(4) . ?
C50 C51 1.364(4) . ?
C50 H50A 0.9300 . ?
C51 C52 1.370(4) . ?
C51 H51A 0.9300 . ?
C52 C53 1.349(5) . ?
C52 H52A 0.9300 . ?
C53 C54 1.368(4) . ?
C53 H53A 0.9300 . ?
C54 H54A 0.9300 . ?
C61 C66 1.365(4) . ?
C61 C62 1.374(4) . ?
C62 C63 1.368(4) . ?
C62 H62A 0.9300 . ?
C63 C64 1.350(4) . ?
C63 H63A 0.9300 . ?
C64 C65 1.357(5) . ?
C64 H64A 0.9300 . ?
C65 C66 1.374(5) . ?
C65 H65A 0.9300 . ?
C66 H66A 0.9300 . ?
C67 C72 1.373(4) . ?
C67 C68 1.381(4) . ?
C68 C69 1.379(4) . ?
C68 H68A 0.9300 . ?
C69 C70 1.358(5) . ?
C69 H69A 0.9300 . ?
C70 C71 1.357(4) . ?
C70 H70A 0.9300 . ?
C71 C72 1.368(4) . ?
C71 H71A 0.9300 . ?
C72 H72A 0.9300 . ?
C73 C78 1.381(4) . ?
C73 C74 1.384(4) . ?
C74 C75 1.375(4) . ?
C74 H74A 0.9300 . ?
C75 C76 1.362(5) . ?
C75 H75A 0.9300 . ?
C76 C77 1.359(5) . ?
C76 H76A 0.9300 . ?
C77 C78 1.395(4) . ?
C77 H77A 0.9300 . ?
C78 H78A 0.9300 . ?
C79 C84 1.368(4) . ?
C79 C80 1.396(4) . ?
C80 C81 1.363(4) . ?
C80 H80A 0.9300 . ?
C81 C82 1.361(4) . ?
C81 H81A 0.9300 . ?
C82 C83 1.370(4) . ?
C82 H82A 0.9300 . ?
C83 C84 1.372(4) . ?
C83 H83A 0.9300 . ?
C84 H84A 0.9300 . ?
